data_4113031
loop_
_publ_author_name
'Peter H. Dinolfo'
'Mary Elizabeth Williams'
'Charlotte L. Stern'
'Joseph T. Hupp'

_publ_section_title
;
 Rhenium-Based Molecular Rectangles as Frameworks for Ligand-Centered
 Mixed Valency and Optical Electron Transfer
;
_journal_name_full 'Journal of the American Chemical Society'
_journal_page_first 12989
_journal_page_last 13001
_journal_paper_doi 10.1021/ja0473182
_journal_volume 126
_journal_year 2004
_chemical_formula_sum 'C78 H47 Cl4 N12 O14 Re4'
_chemical_formula_weight 2262.88
_chemical_name_systematic
;
  ?
;
_space_group_IT_number 14
_symmetry_cell_setting monoclinic
_symmetry_space_group_name_Hall '-P 2ybc'
_symmetry_space_group_name_H-M 'P 1 21/c 1'
_atom_sites_solution_hydrogens geom
_atom_sites_solution_primary direct
_atom_sites_solution_secondary difmap
_audit_creation_method SHELXL-97
_cell_angle_alpha 90.00
_cell_angle_beta 97.184(5)
_cell_angle_gamma 90.00
_cell_formula_units_Z 2
_cell_length_a 12.401(4)
_cell_length_b 11.578(3)
_cell_length_c 26.649(8)
_cell_measurement_temperature 153(2)
_cell_volume 3796.2(19)
_computing_cell_refinement 'Bruker SMART'
_computing_data_collection 'Bruker SMART'
_computing_data_reduction 'Bruker SHELXTL'
_computing_molecular_graphics 'Bruker SHELXTL'
_computing_publication_material 'Bruker SHELXTL'
_computing_structure_refinement 'SHELXL-97 (Sheldrick, 1997)'
_computing_structure_solution 'SHELXS-97 (Sheldrick, 1990)'
_diffrn_ambient_temperature 153(2)
_diffrn_measured_fraction_theta_full 0.959
_diffrn_measured_fraction_theta_max 0.959
_diffrn_measurement_device_type 'CCD area detector'
_diffrn_measurement_method 'omega scans'
_diffrn_radiation_monochromator graphite
_diffrn_radiation_source 'fine-focus sealed tube'
_diffrn_radiation_type MoK\a
_diffrn_radiation_wavelength 0.71073
_diffrn_reflns_av_R_equivalents 0.1371
_diffrn_reflns_av_sigmaI/netI 0.0909
_diffrn_reflns_limit_h_max 16
_diffrn_reflns_limit_h_min -16
_diffrn_reflns_limit_k_max 15
_diffrn_reflns_limit_k_min -15
_diffrn_reflns_limit_l_max 34
_diffrn_reflns_limit_l_min -34
_diffrn_reflns_number 34015
_diffrn_reflns_theta_full 28.29
_diffrn_reflns_theta_max 28.29
_diffrn_reflns_theta_min 1.54
_exptl_absorpt_coefficient_mu 6.571
_exptl_absorpt_correction_T_max 0.9009
_exptl_absorpt_correction_T_min 0.4313
_exptl_absorpt_correction_type integration
_exptl_crystal_colour yellow
_exptl_crystal_density_diffrn 1.980
_exptl_crystal_description needle
_exptl_crystal_F_000 2158
_exptl_crystal_size_max 0.412
_exptl_crystal_size_mid 0.050
_exptl_crystal_size_min 0.026
_refine_diff_density_max 3.019
_refine_diff_density_min -2.887
_refine_diff_density_rms 0.270
_refine_ls_extinction_method none
_refine_ls_goodness_of_fit_ref 1.065
_refine_ls_hydrogen_treatment mixed
_refine_ls_matrix_type full
_refine_ls_number_parameters 509
_refine_ls_number_reflns 9054
_refine_ls_number_restraints 0
_refine_ls_restrained_S_all 1.065
_refine_ls_R_factor_all 0.0811
_refine_ls_R_factor_gt 0.0496
_refine_ls_shift/su_max 0.004
_refine_ls_shift/su_mean 0.000
_refine_ls_structure_factor_coef Fsqd
_refine_ls_weighting_details 'calc w=1/[\s^2^(Fo^2^)+(0.0685P)^2^+0.7874P] where P=(Fo^2^+2Fc^2^)/3'
_refine_ls_weighting_scheme calc
_refine_ls_wR_factor_gt 0.1236
_refine_ls_wR_factor_ref 0.1451
_reflns_number_gt 6472
_reflns_number_total 9054
_reflns_threshold_expression >2sigma(I)
_cod_data_source_file ja0473182si20040521_054919.cif
_cod_data_source_block rectangle_3
_cod_database_code 4113031

loop_
_symmetry_equiv_pos_as_xyz
'x, y, z'
'-x, y+1/2, -z+1/2'
'-x, -y, -z'
'x, -y-1/2, z-1/2'

loop_
_atom_site_label
_atom_site_type_symbol
_atom_site_fract_x
_atom_site_fract_y
_atom_site_fract_z
_atom_site_U_iso_or_equiv
_atom_site_adp_type
_atom_site_occupancy
_atom_site_symmetry_multiplicity
_atom_site_calc_flag
_atom_site_refinement_flags
_atom_site_disorder_assembly
_atom_site_disorder_group
Re1 Re 0.12272(2) 0.06998(3) 0.645968(13) 0.02343(11) Uani 1 1 d . . .
Re2 Re 0.35598(2) 0.45402(3) 0.580926(12) 0.02216(10) Uani 1 1 d . . .
Cl1 Cl 0.1355(5) 1.0648(5) 0.8316(2) 0.1289(19) Uani 1 1 d . A .
Cl2 Cl 0.223(4) 0.822(3) 0.8592(11) 0.207(6) Uani 0.209(11) 1 d P A 1
Cl2B Cl 0.1425(11) 0.8586(8) 0.8881(3) 0.207(6) Uani 0.791(11) 1 d P A 2
O1 O -0.0584(5) -0.0829(6) 0.5936(3) 0.0455(18) Uani 1 1 d . . .
O2 O -0.0383(5) 0.1706(6) 0.7127(3) 0.0504(19) Uani 1 1 d . . .
O3 O 0.1758(5) -0.1235(6) 0.7231(3) 0.0476(18) Uani 1 1 d . . .
O4 O 0.3409(5) 0.6042(6) 0.4855(3) 0.0442(17) Uani 1 1 d . . .
O5 O 0.5912(5) 0.5333(6) 0.6129(3) 0.0422(17) Uani 1 1 d . . .
O6 O 0.2729(5) 0.6671(6) 0.6326(2) 0.0379(15) Uani 1 1 d . . .
N1 N 0.1030(5) 0.2118(6) 0.5899(3) 0.0271(16) Uani 1 1 d . . .
N2 N 0.1979(5) 0.3641(6) 0.5633(2) 0.0225(14) Uani 1 1 d . . .
N3 N 0.2587(5) 0.1874(6) 0.6734(2) 0.0239(14) Uani 1 1 d . . .
N4 N 0.3565(5) 0.3364(6) 0.6458(2) 0.0218(14) Uani 1 1 d . . .
N5 N 0.4169(5) 0.3008(6) 0.5422(3) 0.0258(15) Uani 1 1 d . . .
N6 N 0.7520(5) -0.0082(6) 0.4009(3) 0.0225(14) Uani 1 1 d . . .
C1 C 0.0103(6) -0.0255(8) 0.6130(3) 0.0297(19) Uani 1 1 d . . .
C2 C 0.0210(6) 0.1331(8) 0.6877(4) 0.032(2) Uani 1 1 d . . .
C3 C 0.1556(7) -0.0490(8) 0.6957(4) 0.034(2) Uani 1 1 d . . .
C4 C 0.3464(7) 0.5467(7) 0.5209(3) 0.0270(18) Uani 1 1 d . . .
C5 C 0.5010(7) 0.5065(7) 0.6004(4) 0.033(2) Uani 1 1 d . . .
C6 C 0.3034(6) 0.5864(7) 0.6143(3) 0.0278(18) Uani 1 1 d . . .
C7 C 0.1876(6) 0.2841(7) 0.5981(3) 0.0225(16) Uani 1 1 d . . .
C8 C 0.0504(6) 0.2476(7) 0.5434(3) 0.0222(16) Uani 1 1 d . . .
C9 C 0.1094(6) 0.3431(7) 0.5262(3) 0.0235(16) Uani 1 1 d . . .
C10 C -0.0444(6) 0.2085(8) 0.5149(3) 0.0303(19) Uani 1 1 d . . .
H10 H -0.0853 0.1463 0.5260 0.036 Uiso 1 1 calc R . .
C11 C 0.0766(7) 0.3962(8) 0.4801(3) 0.0308(19) Uani 1 1 d . . .
H11 H 0.1165 0.4587 0.4685 0.037 Uiso 1 1 calc R . .
C12 C -0.0765(7) 0.2651(9) 0.4691(4) 0.038(2) Uani 1 1 d . . .
H12 H -0.1416 0.2413 0.4492 0.046 Uiso 1 1 calc R . .
C13 C -0.0168(7) 0.3546(8) 0.4517(4) 0.037(2) Uani 1 1 d . . .
H13 H -0.0403 0.3881 0.4197 0.044 Uiso 1 1 calc R . .
C14 C 0.2670(5) 0.2698(7) 0.6403(3) 0.0224(16) Uani 1 1 d . . .
C15 C 0.3558(6) 0.1964(7) 0.7066(3) 0.0233(16) Uani 1 1 d . . .
C16 C 0.4172(6) 0.2900(7) 0.6893(3) 0.0231(16) Uani 1 1 d . . .
C17 C 0.3954(7) 0.1321(8) 0.7489(3) 0.0306(19) Uani 1 1 d . . .
H17 H 0.3547 0.0708 0.7610 0.037 Uiso 1 1 calc R . .
C18 C 0.5192(7) 0.3170(7) 0.7137(3) 0.0296(18) Uani 1 1 d . . .
H18 H 0.5609 0.3784 0.7024 0.036 Uiso 1 1 calc R . .
C19 C 0.4975(7) 0.1622(8) 0.7726(4) 0.036(2) Uani 1 1 d . . .
H19 H 0.5268 0.1201 0.8017 0.044 Uiso 1 1 calc R . .
C20 C 0.5585(7) 0.2504(8) 0.7557(3) 0.034(2) Uani 1 1 d . . .
H20 H 0.6286 0.2662 0.7731 0.041 Uiso 1 1 calc R . .
C21 C 0.3875(6) 0.2871(7) 0.4919(3) 0.0247(17) Uani 1 1 d . . .
H21 H 0.3261 0.3283 0.4763 0.030 Uiso 1 1 calc R . .
C22 C 0.4964(6) 0.2352(7) 0.5655(3) 0.0239(17) Uani 1 1 d . . .
H22 H 0.5116 0.2397 0.6013 0.029 Uiso 1 1 calc R . .
C23 C 0.4187(6) 0.2058(7) 0.4078(3) 0.0262(17) Uani 1 1 d . . .
H23 H 0.3549 0.2413 0.3913 0.031 Uiso 1 1 calc R . .
C24 C 0.4444(6) 0.2140(7) 0.4614(3) 0.0224(16) Uani 1 1 d . . .
C25 C 0.5324(6) 0.1543(7) 0.4869(3) 0.0220(16) Uani 1 1 d . . .
C26 C 0.5575(6) 0.1610(7) 0.5399(3) 0.0243(17) Uani 1 1 d . . .
C27 C 0.6479(6) 0.0948(7) 0.5642(3) 0.0282(18) Uani 1 1 d . . .
H27 H 0.6619 0.0936 0.6000 0.034 Uiso 1 1 calc R . .
C28 C 0.4862(6) 0.1468(7) 0.3808(3) 0.0266(17) Uani 1 1 d . . .
H28 H 0.4690 0.1415 0.3451 0.032 Uiso 1 1 calc R . .
C29 C 0.5837(6) 0.0920(7) 0.4048(3) 0.0225(16) Uani 1 1 d . . .
C30 C 0.6026(6) 0.0917(7) 0.4575(3) 0.0239(17) Uani 1 1 d . . .
C31 C 0.6963(6) 0.0348(7) 0.4826(3) 0.0223(16) Uani 1 1 d . . .
C32 C 0.7132(7) 0.0341(7) 0.5365(3) 0.0284(18) Uani 1 1 d . . .
H32 H 0.7716 -0.0097 0.5534 0.034 Uiso 1 1 calc R . .
C33 C 0.6605(6) 0.0395(7) 0.3786(3) 0.0255(17) Uani 1 1 d . . .
H33 H 0.6471 0.0376 0.3427 0.031 Uiso 1 1 calc R . .
C34 C 0.7679(6) -0.0131(7) 0.4519(3) 0.0244(17) Uani 1 1 d . . .
H34 H 0.8311 -0.0511 0.4678 0.029 Uiso 1 1 calc R . .
O7 O 0.7598(9) 0.9721(11) 0.6752(6) 0.106(4) Uani 1 1 d . . .
C35 C 0.7208(12) 1.0252(18) 0.7075(6) 0.090(5) Uani 1 1 d . . .
H35A H 0.6435 1.0028 0.7066 0.108 Uiso 1 1 calc R . .
H35B H 0.7231 1.1087 0.6997 0.108 Uiso 1 1 calc R . .
C36 C 0.7778(11) 1.0051(14) 0.7596(5) 0.075(4) Uani 1 1 d . . .
H36A H 0.8097 1.0790 0.7731 0.090 Uiso 1 1 calc R . .
H36B H 0.7238 0.9802 0.7818 0.090 Uiso 1 1 calc R . .
C37 C 0.8624(11) 0.9200(17) 0.7616(12) 0.215(19) Uani 1 1 d . . .
H37A H 0.8592 0.8609 0.7883 0.259 Uiso 1 1 calc R . .
H37B H 0.9364 0.9529 0.7629 0.259 Uiso 1 1 calc R . .
C38 C 0.8018(15) 0.8708(16) 0.6960(7) 0.099(5) Uani 1 1 d . . .
H38A H 0.8582 0.8389 0.6767 0.119 Uiso 1 1 calc R . .
H38B H 0.7442 0.8122 0.6978 0.119 Uiso 1 1 calc R . .
C39 C 0.122(3) 0.9212(19) 0.8439(10) 0.26(2) Uani 1 1 d . . .

loop_
_atom_site_aniso_label
_atom_site_aniso_U_11
_atom_site_aniso_U_22
_atom_site_aniso_U_33
_atom_site_aniso_U_23
_atom_site_aniso_U_13
_atom_site_aniso_U_12
Re1 0.01576(16) 0.02577(18) 0.0291(2) 0.00434(13) 0.00419(12) 0.00005(11)
Re2 0.01934(16) 0.02215(17) 0.02491(19) 0.00093(12) 0.00250(12) -0.00181(11)
Cl1 0.137(4) 0.111(4) 0.136(5) -0.008(3) 0.003(4) 0.003(3)
Cl2 0.423(16) 0.130(6) 0.059(4) 0.004(4) -0.006(6) -0.128(9)
Cl2B 0.423(16) 0.130(6) 0.059(4) 0.004(4) -0.006(6) -0.128(9)
O1 0.024(3) 0.036(4) 0.074(5) 0.004(4) -0.005(3) -0.008(3)
O2 0.041(4) 0.051(5) 0.066(5) -0.002(4) 0.029(4) 0.009(3)
O3 0.043(4) 0.049(5) 0.052(5) 0.020(4) 0.013(3) 0.009(3)
O4 0.049(4) 0.047(4) 0.035(4) 0.011(3) 0.002(3) -0.016(3)
O5 0.024(3) 0.038(4) 0.064(5) 0.004(3) 0.001(3) -0.006(3)
O6 0.035(3) 0.036(4) 0.042(4) -0.011(3) 0.002(3) 0.006(3)
N1 0.012(3) 0.037(4) 0.033(4) 0.003(3) 0.005(3) -0.004(3)
N2 0.016(3) 0.027(4) 0.023(4) 0.004(3) -0.004(3) 0.002(2)
N3 0.016(3) 0.033(4) 0.021(3) 0.002(3) -0.003(3) 0.002(3)
N4 0.016(3) 0.026(3) 0.023(3) 0.001(3) 0.001(3) 0.001(2)
N5 0.026(3) 0.020(3) 0.029(4) 0.000(3) -0.003(3) -0.004(3)
N6 0.016(3) 0.021(3) 0.031(4) 0.001(3) 0.004(3) -0.003(2)
C1 0.025(4) 0.033(5) 0.031(5) 0.004(4) 0.003(4) 0.004(3)
C2 0.021(4) 0.029(5) 0.047(6) 0.007(4) 0.004(4) -0.002(3)
C3 0.024(4) 0.030(5) 0.049(6) 0.011(4) 0.006(4) 0.003(3)
C4 0.027(4) 0.026(4) 0.028(5) 0.007(4) 0.004(3) -0.003(3)
C5 0.040(5) 0.022(4) 0.036(5) 0.000(4) 0.006(4) -0.004(4)
C6 0.022(4) 0.028(4) 0.032(5) 0.000(4) 0.001(3) 0.005(3)
C7 0.018(3) 0.023(4) 0.027(4) 0.001(3) 0.002(3) 0.002(3)
C8 0.015(3) 0.023(4) 0.029(4) 0.000(3) 0.003(3) -0.001(3)
C9 0.024(4) 0.020(4) 0.026(4) -0.003(3) 0.002(3) -0.003(3)
C10 0.026(4) 0.032(5) 0.033(5) 0.001(4) 0.003(4) -0.002(3)
C11 0.035(4) 0.030(5) 0.025(5) 0.004(4) -0.003(4) 0.004(4)
C12 0.026(4) 0.049(6) 0.035(5) -0.001(4) -0.010(4) -0.004(4)
C13 0.031(4) 0.034(5) 0.043(6) 0.005(4) -0.008(4) 0.008(4)
C14 0.018(4) 0.028(4) 0.022(4) 0.002(3) 0.001(3) 0.000(3)
C15 0.020(4) 0.020(4) 0.030(4) 0.000(3) 0.003(3) 0.001(3)
C16 0.022(4) 0.035(5) 0.013(4) -0.005(3) 0.004(3) 0.003(3)
C17 0.032(4) 0.034(5) 0.027(5) 0.007(4) 0.006(4) 0.000(4)
C18 0.031(4) 0.024(4) 0.032(5) -0.007(4) 0.000(4) -0.007(3)
C19 0.037(5) 0.038(5) 0.033(5) 0.006(4) -0.002(4) 0.002(4)
C20 0.032(4) 0.037(5) 0.030(5) 0.000(4) -0.007(4) 0.001(4)
C21 0.016(3) 0.028(4) 0.029(5) 0.002(3) 0.000(3) -0.001(3)
C22 0.022(4) 0.022(4) 0.028(4) 0.001(3) 0.003(3) 0.000(3)
C23 0.020(4) 0.028(4) 0.031(5) 0.004(4) 0.001(3) 0.001(3)
C24 0.019(4) 0.022(4) 0.026(4) -0.003(3) 0.002(3) -0.008(3)
C25 0.018(3) 0.026(4) 0.022(4) -0.002(3) 0.004(3) -0.003(3)
C26 0.018(3) 0.026(4) 0.031(5) 0.009(3) 0.010(3) 0.001(3)
C27 0.023(4) 0.032(5) 0.027(5) 0.006(4) -0.008(3) -0.003(3)
C28 0.016(3) 0.033(5) 0.030(5) 0.002(4) -0.001(3) 0.003(3)
C29 0.015(3) 0.027(4) 0.026(4) 0.003(3) 0.005(3) 0.000(3)
C30 0.013(3) 0.027(4) 0.032(5) 0.002(3) 0.004(3) -0.003(3)
C31 0.014(3) 0.023(4) 0.028(4) -0.002(3) -0.004(3) -0.003(3)
C32 0.026(4) 0.032(5) 0.026(5) 0.005(4) 0.000(3) 0.002(3)
C33 0.019(4) 0.029(4) 0.027(4) -0.002(3) -0.003(3) -0.004(3)
C34 0.015(3) 0.025(4) 0.033(5) -0.003(3) -0.001(3) -0.002(3)
O7 0.087(8) 0.084(9) 0.134(12) 0.000(8) -0.030(8) 0.008(6)
C35 0.059(9) 0.140(17) 0.068(11) -0.001(11) 0.001(8) 0.021(9)
C36 0.078(9) 0.095(11) 0.053(8) 0.014(8) 0.011(7) -0.040(8)
C37 0.030(7) 0.142(17) 0.48(5) 0.23(3) 0.057(15) 0.019(9)
C38 0.103(13) 0.089(13) 0.105(14) 0.003(11) 0.010(11) -0.009(10)
C39 0.54(6) 0.069(14) 0.12(2) 0.017(13) -0.15(3) 0.00(2)

loop_
_atom_type_symbol
_atom_type_description
_atom_type_scat_dispersion_real
_atom_type_scat_dispersion_imag
_atom_type_scat_source
C C 0.0033 0.0016 'International Tables Vol C Tables 4.2.6.8 and 6.1.1.4'
H H 0.0000 0.0000 'International Tables Vol C Tables 4.2.6.8 and 6.1.1.4'
N N 0.0061 0.0033 'International Tables Vol C Tables 4.2.6.8 and 6.1.1.4'
O O 0.0106 0.0060 'International Tables Vol C Tables 4.2.6.8 and 6.1.1.4'
Re Re -1.0185 7.2310 'International Tables Vol C Tables 4.2.6.8 and 6.1.1.4'
Cl Cl 0.1484 0.1585 'International Tables Vol C Tables 4.2.6.8 and 6.1.1.4'

loop_
_geom_angle_atom_site_label_1
_geom_angle_atom_site_label_2
_geom_angle_atom_site_label_3
_geom_angle
_geom_angle_site_symmetry_3
C1 Re1 C3 89.0(4) .
C1 Re1 C2 89.5(4) .
C3 Re1 C2 88.3(4) .
C1 Re1 N1 96.1(3) .
C3 Re1 N1 174.1(3) .
C2 Re1 N1 94.8(3) .
C1 Re1 N3 171.8(3) .
C3 Re1 N3 97.2(3) .
C2 Re1 N3 95.9(3) .
N1 Re1 N3 77.5(2) .
C1 Re1 N6 94.4(3) 3_656
C3 Re1 N6 93.1(3) 3_656
C2 Re1 N6 175.8(3) 3_656
N1 Re1 N6 83.4(2) 3_656
N3 Re1 N6 80.0(2) 3_656
C5 Re2 C4 90.4(4) .
C5 Re2 C6 89.0(4) .
C4 Re2 C6 87.2(4) .
C5 Re2 N4 94.2(3) .
C4 Re2 N4 174.6(3) .
C6 Re2 N4 95.6(3) .
C5 Re2 N2 170.2(3) .
C4 Re2 N2 97.2(3) .
C6 Re2 N2 97.5(3) .
N4 Re2 N2 77.9(2) .
C5 Re2 N5 91.0(3) .
C4 Re2 N5 92.8(3) .
C6 Re2 N5 180.0(4) .
N4 Re2 N5 84.4(2) .
N2 Re2 N5 82.6(2) .
C7 N1 C8 103.3(6) .
C7 N1 Re1 109.6(5) .
C8 N1 Re1 145.4(5) .
C7 N2 C9 103.7(6) .
C7 N2 Re2 109.8(5) .
C9 N2 Re2 145.4(5) .
C14 N3 C15 103.7(6) .
C14 N3 Re1 110.2(5) .
C15 N3 Re1 144.0(5) .
C14 N4 C16 102.7(6) .
C14 N4 Re2 110.4(5) .
C16 N4 Re2 146.3(5) .
C22 N5 C21 119.1(7) .
C22 N5 Re2 120.7(5) .
C21 N5 Re2 119.1(5) .
C33 N6 C34 118.4(7) .
C33 N6 Re1 119.8(6) 3_656
C34 N6 Re1 121.8(5) 3_656
O1 C1 Re1 179.1(8) .
O2 C2 Re1 179.4(9) .
O3 C3 Re1 176.2(9) .
O4 C4 Re2 178.5(8) .
O5 C5 Re2 176.8(8) .
O6 C6 Re2 177.6(8) .
N2 C7 N1 117.7(7) .
N2 C7 C14 121.4(7) .
N1 C7 C14 120.8(7) .
N1 C8 C10 131.2(7) .
N1 C8 C9 108.3(6) .
C10 C8 C9 120.5(8) .
C11 C9 N2 131.6(7) .
C11 C9 C8 121.3(7) .
N2 C9 C8 107.1(7) .
C8 C10 C12 116.9(8) .
C8 C10 H10 121.6 .
C12 C10 H10 121.6 .
C9 C11 C13 117.4(8) .
C9 C11 H11 121.3 .
C13 C11 H11 121.3 .
C13 C12 C10 122.4(8) .
C13 C12 H12 118.8 .
C10 C12 H12 118.8 .
C12 C13 C11 121.4(9) .
C12 C13 H13 119.3 .
C11 C13 H13 119.3 .
N3 C14 N4 118.5(7) .
N3 C14 C7 121.1(7) .
N4 C14 C7 120.3(7) .
C17 C15 N3 131.2(7) .
C17 C15 C16 121.3(7) .
N3 C15 C16 107.4(7) .
C18 C16 N4 131.7(8) .
C18 C16 C15 120.6(8) .
N4 C16 C15 107.7(6) .
C19 C17 C15 116.3(8) .
C19 C17 H17 121.8 .
C15 C17 H17 121.8 .
C16 C18 C20 117.3(8) .
C16 C18 H18 121.3 .
C20 C18 H18 121.3 .
C20 C19 C17 123.1(8) .
C20 C19 H19 118.5 .
C17 C19 H19 118.5 .
C19 C20 C18 121.3(8) .
C19 C20 H20 119.3 .
C18 C20 H20 119.3 .
N5 C21 C24 123.0(7) .
N5 C21 H21 118.5 .
C24 C21 H21 118.5 .
N5 C22 C26 122.9(8) .
N5 C22 H22 118.6 .
C26 C22 H22 118.6 .
C28 C23 C24 119.3(7) .
C28 C23 H23 120.4 .
C24 C23 H23 120.4 .
C25 C24 C21 115.5(7) .
C25 C24 C23 121.2(7) .
C21 C24 C23 123.2(7) .
C24 C25 C26 121.5(7) .
C24 C25 C30 118.3(7) .
C26 C25 C30 120.1(7) .
C22 C26 C25 117.6(7) .
C22 C26 C27 123.5(8) .
C25 C26 C27 118.8(7) .
C32 C27 C26 120.9(8) .
C32 C27 H27 119.6 .
C26 C27 H27 119.6 .
C23 C28 C29 121.7(8) .
C23 C28 H28 119.2 .
C29 C28 H28 119.2 .
C33 C29 C30 117.8(7) .
C33 C29 C28 123.9(8) .
C30 C29 C28 118.3(7) .
C29 C30 C31 119.8(7) .
C29 C30 C25 120.7(7) .
C31 C30 C25 119.4(7) .
C34 C31 C32 124.3(7) .
C34 C31 C30 116.8(7) .
C32 C31 C30 118.9(7) .
C27 C32 C31 121.5(8) .
C27 C32 H32 119.3 .
C31 C32 H32 119.3 .
N6 C33 C29 123.7(8) .
N6 C33 H33 118.2 .
C29 C33 H33 118.2 .
N6 C34 C31 123.3(7) .
N6 C34 H34 118.4 .
C31 C34 H34 118.4 .
C35 O7 C38 108.3(17) .
O7 C35 C36 113.4(15) .
O7 C35 H35A 108.9 .
C36 C35 H35A 108.9 .
O7 C35 H35B 108.9 .
C36 C35 H35B 108.9 .
H35A C35 H35B 107.7 .
C37 C36 C35 113.5(18) .
C37 C36 H36A 108.9 .
C35 C36 H36A 108.9 .
C37 C36 H36B 108.9 .
C35 C36 H36B 108.9 .
H36A C36 H36B 107.7 .
C36 C37 C38 88.2(14) .
C36 C37 H37A 113.9 .
C38 C37 H37A 113.9 .
C36 C37 H37B 113.9 .
C38 C37 H37B 113.9 .
H37A C37 H37B 111.1 .
O7 C38 C37 101.6(13) .
O7 C38 H38A 111.4 .
C37 C38 H38A 111.4 .
O7 C38 H38B 111.4 .
C37 C38 H38B 111.4 .
H38A C38 H38B 109.3 .
Cl2B C39 Cl1 131.5(16) .
Cl2B C39 Cl2 52.4(14) .
Cl1 C39 Cl2 128(3) .

loop_
_geom_bond_atom_site_label_1
_geom_bond_atom_site_label_2
_geom_bond_distance
_geom_bond_site_symmetry_2
Re1 C1 1.906(9) .
Re1 C3 1.920(9) .
Re1 C2 1.927(9) .
Re1 N1 2.213(7) .
Re1 N3 2.218(6) .
Re1 N6 2.229(6) 3_656
Re2 C5 1.907(9) .
Re2 C4 1.918(8) .
Re2 C6 1.926(8) .
Re2 N4 2.199(7) .
Re2 N2 2.218(6) .
Re2 N5 2.231(7) .
Cl1 C39 1.71(2) .
Cl2 C39 1.71(6) .
Cl2B C39 1.38(2) .
O1 C1 1.149(10) .
O2 C2 1.138(10) .
O3 C3 1.137(11) .
O4 C4 1.149(10) .
O5 C5 1.169(10) .
O6 C6 1.141(10) .
N1 C7 1.338(9) .
N1 C8 1.390(10) .
N2 C7 1.327(10) .
N2 C9 1.404(10) .
N3 C14 1.311(10) .
N3 C15 1.407(10) .
N4 C14 1.344(9) .
N4 C16 1.407(10) .
N5 C22 1.334(10) .
N5 C21 1.354(10) .
N6 C33 1.334(10) .
N6 C34 1.351(11) .
N6 Re1 2.229(6) 3_656
C7 C14 1.409(11) .
C8 C10 1.392(11) .
C8 C9 1.432(10) .
C9 C11 1.388(11) .
C10 C12 1.398(12) .
C10 H10 0.9500 .
C11 C13 1.389(12) .
C11 H11 0.9500 .
C12 C13 1.386(13) .
C12 H12 0.9500 .
C13 H13 0.9500 .
C15 C17 1.389(11) .
C15 C16 1.433(11) .
C16 C18 1.385(11) .
C17 C19 1.386(12) .
C17 H17 0.9500 .
C18 C20 1.395(12) .
C18 H18 0.9500 .
C19 C20 1.379(13) .
C19 H19 0.9500 .
C20 H20 0.9500 .
C21 C24 1.421(11) .
C21 H21 0.9500 .
C22 C26 1.382(10) .
C22 H22 0.9500 .
C23 C28 1.356(11) .
C23 C24 1.427(11) .
C23 H23 0.9500 .
C24 C25 1.395(10) .
C25 C26 1.409(11) .
C25 C30 1.438(10) .
C26 C27 1.444(11) .
C27 C32 1.358(12) .
C27 H27 0.9500 .
C28 C29 1.442(10) .
C28 H28 0.9500 .
C29 C33 1.391(11) .
C29 C30 1.395(11) .
C30 C31 1.427(10) .
C31 C34 1.395(11) .
C31 C32 1.425(12) .
C32 H32 0.9500 .
C33 H33 0.9500 .
C34 H34 0.9500 .
O7 C35 1.206(18) .
O7 C38 1.37(2) .
C35 C36 1.50(2) .
C35 H35A 0.9900 .
C35 H35B 0.9900 .
C36 C37 1.44(2) .
C36 H36A 0.9900 .
C36 H36B 0.9900 .
C37 C38 1.90(3) .
C37 H37A 0.9900 .
C37 H37B 0.9900 .
C38 H38A 0.9900 .
C38 H38B 0.9900 .

loop_
_geom_torsion_atom_site_label_1
_geom_torsion_atom_site_label_2
_geom_torsion_atom_site_label_3
_geom_torsion_atom_site_label_4
_geom_torsion
_geom_torsion_site_symmetry_1
C1 Re1 N1 C7 -167.8(6) .
C3 Re1 N1 C7 -19(4) .
C2 Re1 N1 C7 102.1(6) .
N3 Re1 N1 C7 7.1(5) .
N6 Re1 N1 C7 -74.1(5) 3_656
C1 Re1 N1 C8 -6.5(9) .
C3 Re1 N1 C8 142(3) .
C2 Re1 N1 C8 -96.6(9) .
N3 Re1 N1 C8 168.4(9) .
N6 Re1 N1 C8 87.2(9) 3_656
C5 Re2 N2 C7 34(2) .
C4 Re2 N2 C7 174.4(6) .
C6 Re2 N2 C7 -97.5(6) .
N4 Re2 N2 C7 -3.3(5) .
N5 Re2 N2 C7 82.6(5) .
C5 Re2 N2 C9 -130.9(18) .
C4 Re2 N2 C9 9.7(10) .
C6 Re2 N2 C9 97.8(9) .
N4 Re2 N2 C9 -168.1(9) .
N5 Re2 N2 C9 -82.2(9) .
C1 Re1 N3 C14 30(2) .
C3 Re1 N3 C14 169.3(6) .
C2 Re1 N3 C14 -101.6(6) .
N1 Re1 N3 C14 -8.0(5) .
N6 Re1 N3 C14 77.4(5) 3_656
C1 Re1 N3 C15 -129(2) .
C3 Re1 N3 C15 10.3(9) .
C2 Re1 N3 C15 99.3(9) .
N1 Re1 N3 C15 -167.1(9) .
N6 Re1 N3 C15 -81.6(9) 3_656
C5 Re2 N4 C14 -171.3(5) .
C4 Re2 N4 C14 -22(3) .
C6 Re2 N4 C14 99.3(5) .
N2 Re2 N4 C14 2.8(5) .
N5 Re2 N4 C14 -80.8(5) .
C5 Re2 N4 C16 -2.6(10) .
C4 Re2 N4 C16 147(3) .
C6 Re2 N4 C16 -92.0(10) .
N2 Re2 N4 C16 171.5(10) .
N5 Re2 N4 C16 87.9(9) .
C5 Re2 N5 C22 48.5(6) .
C4 Re2 N5 C22 138.9(6) .
C6 Re2 N5 C22 110(100) .
N4 Re2 N5 C22 -45.7(6) .
N2 Re2 N5 C22 -124.2(6) .
C5 Re2 N5 C21 -119.2(6) .
C4 Re2 N5 C21 -28.7(6) .
C6 Re2 N5 C21 -58(100) .
N4 Re2 N5 C21 146.7(6) .
N2 Re2 N5 C21 68.1(6) .
C3 Re1 C1 O1 70(58) .
C2 Re1 C1 O1 -18(58) .
N1 Re1 C1 O1 -113(58) .
N3 Re1 C1 O1 -151(57) .
N6 Re1 C1 O1 163(100) 3_656
C1 Re1 C2 O2 159(100) .
C3 Re1 C2 O2 70(89) .
N1 Re1 C2 O2 -105(89) .
N3 Re1 C2 O2 -27(89) .
N6 Re1 C2 O2 -40(92) 3_656
C1 Re1 C3 O3 57(12) .
C2 Re1 C3 O3 146(12) .
N1 Re1 C3 O3 -92(13) .
N3 Re1 C3 O3 -118(12) .
N6 Re1 C3 O3 -38(12) 3_656
C5 Re2 C4 O4 -61(29) .
C6 Re2 C4 O4 28(29) .
N4 Re2 C4 O4 149(27) .
N2 Re2 C4 O4 125(29) .
N5 Re2 C4 O4 -152(29) .
C4 Re2 C5 O5 -135(15) .
C6 Re2 C5 O5 137(15) .
N4 Re2 C5 O5 42(15) .
N2 Re2 C5 O5 6(16) .
N5 Re2 C5 O5 -43(15) .
C5 Re2 C6 O6 79(18) .
C4 Re2 C6 O6 -12(18) .
N4 Re2 C6 O6 173(18) .
N2 Re2 C6 O6 -109(18) .
N5 Re2 C6 O6 17(100) .
C9 N2 C7 N1 -0.7(9) .
Re2 N2 C7 N1 -171.9(5) .
C9 N2 C7 C14 174.7(7) .
Re2 N2 C7 C14 3.5(9) .
C8 N1 C7 N2 0.5(9) .
Re1 N1 C7 N2 169.8(5) .
C8 N1 C7 C14 -174.9(7) .
Re1 N1 C7 C14 -5.7(9) .
C7 N1 C8 C10 -178.4(8) .
Re1 N1 C8 C10 19.7(15) .
C7 N1 C8 C9 -0.1(8) .
Re1 N1 C8 C9 -162.0(7) .
C7 N2 C9 C11 -178.7(9) .
Re2 N2 C9 C11 -13.5(15) .
C7 N2 C9 C8 0.6(8) .
Re2 N2 C9 C8 165.8(7) .
N1 C8 C9 C11 179.1(7) .
C10 C8 C9 C11 -2.4(12) .
N1 C8 C9 N2 -0.3(8) .
C10 C8 C9 N2 178.2(7) .
N1 C8 C10 C12 179.3(8) .
C9 C8 C10 C12 1.2(12) .
N2 C9 C11 C13 -179.7(8) .
C8 C9 C11 C13 1.1(12) .
C8 C10 C12 C13 1.3(14) .
C10 C12 C13 C11 -2.7(15) .
C9 C11 C13 C12 1.4(13) .
C15 N3 C14 N4 -0.4(9) .
Re1 N3 C14 N4 -167.8(5) .
C15 N3 C14 C7 175.6(7) .
Re1 N3 C14 C7 8.1(9) .
C16 N4 C14 N3 0.4(9) .
Re2 N4 C14 N3 174.0(6) .
C16 N4 C14 C7 -175.6(7) .
Re2 N4 C14 C7 -2.0(9) .
N2 C7 C14 N3 -177.0(7) .
N1 C7 C14 N3 -1.8(12) .
N2 C7 C14 N4 -1.1(12) .
N1 C7 C14 N4 174.1(7) .
C14 N3 C15 C17 -179.0(9) .
Re1 N3 C15 C17 -19.2(15) .
C14 N3 C15 C16 0.2(8) .
Re1 N3 C15 C16 159.9(7) .
C14 N4 C16 C18 177.2(8) .
Re2 N4 C16 C18 8.0(16) .
C14 N4 C16 C15 -0.2(8) .
Re2 N4 C16 C15 -169.4(7) .
C17 C15 C16 C18 1.5(12) .
N3 C15 C16 C18 -177.7(7) .
C17 C15 C16 N4 179.3(7) .
N3 C15 C16 N4 0.0(8) .
N3 C15 C17 C19 177.9(8) .
C16 C15 C17 C19 -1.1(12) .
N4 C16 C18 C20 -177.7(8) .
C15 C16 C18 C20 -0.5(12) .
C15 C17 C19 C20 -0.2(13) .
C17 C19 C20 C18 1.2(15) .
C16 C18 C20 C19 -0.8(13) .
C22 N5 C21 C24 -6.4(11) .
Re2 N5 C21 C24 161.4(6) .
C21 N5 C22 C26 6.3(11) .
Re2 N5 C22 C26 -161.4(6) .
N5 C21 C24 C25 1.3(11) .
N5 C21 C24 C23 -175.2(7) .
C28 C23 C24 C25 -5.6(12) .
C28 C23 C24 C21 170.7(7) .
C21 C24 C25 C26 4.2(11) .
C23 C24 C25 C26 -179.3(7) .
C21 C24 C25 C30 -171.4(7) .
C23 C24 C25 C30 5.2(11) .
N5 C22 C26 C25 -1.0(11) .
N5 C22 C26 C27 176.1(7) .
C24 C25 C26 C22 -4.4(11) .
C30 C25 C26 C22 171.1(7) .
C24 C25 C26 C27 178.4(7) .
C30 C25 C26 C27 -6.1(11) .
C22 C26 C27 C32 -171.9(8) .
C25 C26 C27 C32 5.1(12) .
C24 C23 C28 C29 0.0(12) .
C23 C28 C29 C33 -174.0(8) .
C23 C28 C29 C30 5.8(12) .
C33 C29 C30 C31 -2.4(11) .
C28 C29 C30 C31 177.9(7) .
C33 C29 C30 C25 173.7(7) .
C28 C29 C30 C25 -6.1(11) .
C24 C25 C30 C29 0.8(11) .
C26 C25 C30 C29 -174.8(7) .
C24 C25 C30 C31 176.8(7) .
C26 C25 C30 C31 1.2(11) .
C29 C30 C31 C34 3.3(11) .
C25 C30 C31 C34 -172.8(7) .
C29 C30 C31 C32 -179.1(7) .
C25 C30 C31 C32 4.8(11) .
C26 C27 C32 C31 1.0(13) .
C34 C31 C32 C27 171.5(8) .
C30 C31 C32 C27 -5.9(12) .
C34 N6 C33 C29 4.6(11) .
Re1 N6 C33 C29 -172.5(6) 3_656
C30 C29 C33 N6 -1.7(12) .
C28 C29 C33 N6 178.0(7) .
C33 N6 C34 C31 -3.6(11) .
Re1 N6 C34 C31 173.5(6) 3_656
C32 C31 C34 N6 -177.8(8) .
C30 C31 C34 N6 -0.3(11) .
C38 O7 C35 C36 31(2) .
O7 C35 C36 C37 -5(2) .
C35 C36 C37 C38 -15.9(14) .
C35 O7 C38 C37 -39.0(17) .
C36 C37 C38 O7 31.5(13) .
